data_6000253
loop_
_publ_author_name
'Sciau, P.'
'Calvarin, G.'
'Ravez, J.'

_publ_section_title
;
 Structures of paraelectric and ferroelectric phases of Pb2KNb5O15
;
_journal_issue 4
_journal_name_full 'Acta Crystallographica B'
_journal_page_first 459
_journal_page_last 466
_journal_paper_doi 10.1107/S0108768198017984
_journal_volume 55
_journal_year 1999
_chemical_formula_sum 'K Nb5 O15 Pb2'
_space_group_name_H-M_alt 'C m 2 m'
_cell_angle_alpha 90.000
_cell_angle_beta 90.000
_cell_angle_gamma 90.000
_cell_length_a 17.7790
_cell_length_b 18.0150
_cell_length_c 3.9209
_cell_volume 1255.82
_diffrn_ambient_temperature 294
_cod_duplicate_entry 2003014
_cod_database_code 6000253

loop_
_atom_site_label
_atom_site_fract_x
_atom_site_fract_y
_atom_site_fract_z
? ? ? ?
